data_1543236
loop_
_publ_author_name
'Gu, Zheng-Yang'
'Liu, Cheng-Guo'
'Wang, Shun-Yi'
'Ji, Shun-Jun'

_publ_section_title
;
 Pd-Catalyzed Intramolecular Heck Reaction, C(sp(2))-H Activation, 1,4-Pd
 Migration, and Aminopalladation: Chemoselective Synthesis of
 Dihydroindeno[1,2,3-kl]acridines and 3-Arylindoles.
;
_journal_issue 10
_journal_name_full 'Organic letters'
_journal_page_first 2379
_journal_page_last 2382
_journal_paper_doi 10.1021/acs.orglett.6b00843
_journal_volume 18
_journal_year 2016
_chemical_formula_sum 'C20 H14 F N'
_chemical_formula_weight 287.32
_space_group_crystal_system monoclinic
_space_group_IT_number 14
_space_group_name_Hall '-P 2ybc'
_space_group_name_H-M_alt 'P 1 21/c 1'
_symmetry_space_group_name_Hall '-P 2ybc'
_symmetry_space_group_name_H-M 'P 1 21/c 1'
_atom_sites_solution_hydrogens geom
_audit_creation_method SHELXL-2014/7
_cell_angle_alpha 90
_cell_angle_beta 101.906(2)
_cell_angle_gamma 90
_cell_formula_units_Z 8
_cell_length_a 8.9782(5)
_cell_length_b 18.2579(10)
_cell_length_c 17.6665(10)
_cell_measurement_reflns_used 9685
_cell_measurement_temperature 293(2)
_cell_measurement_theta_max 27.49
_cell_measurement_theta_min 2.95
_cell_volume 2833.6(3)
_computing_cell_refinement 'Bruker SAINT'
_computing_data_collection 'Bruker APEX2'
_computing_data_reduction 'Bruker SAINT'
_computing_molecular_graphics 'Bruker SHELXTL'
_computing_publication_material 'Bruker SHELXTL'
_computing_structure_refinement 'SHELXL-2014/7 (Sheldrick, 2014)'
_diffrn_ambient_temperature 293(2)
_diffrn_measured_fraction_theta_full 0.992
_diffrn_measured_fraction_theta_max 0.987
_diffrn_measurement_device_type 'Bruker APEX-II CCD'
_diffrn_measurement_method '\f and \w scans'
_diffrn_radiation_type MoK\a
_diffrn_radiation_wavelength 0.71073
_diffrn_reflns_av_R_equivalents 0.0315
_diffrn_reflns_av_unetI/netI 0.0151
_diffrn_reflns_Laue_measured_fraction_full 0.992
_diffrn_reflns_Laue_measured_fraction_max 0.987
_diffrn_reflns_limit_h_max 11
_diffrn_reflns_limit_h_min -11
_diffrn_reflns_limit_k_max 23
_diffrn_reflns_limit_k_min -23
_diffrn_reflns_limit_l_max 22
_diffrn_reflns_limit_l_min -22
_diffrn_reflns_number 86207
_diffrn_reflns_point_group_measured_fraction_full 0.992
_diffrn_reflns_point_group_measured_fraction_max 0.987
_diffrn_reflns_theta_full 25.242
_diffrn_reflns_theta_max 27.519
_diffrn_reflns_theta_min 2.231
_exptl_absorpt_coefficient_mu 0.087
_exptl_absorpt_correction_T_max 0.993
_exptl_absorpt_correction_T_min 0.966
_exptl_absorpt_correction_type multi-scan
_exptl_crystal_colour colourless
_exptl_crystal_density_diffrn 1.347
_exptl_crystal_description block
_exptl_crystal_F_000 1200
_exptl_crystal_size_max 0.400
_exptl_crystal_size_mid 0.300
_exptl_crystal_size_min 0.080
_refine_diff_density_max 0.319
_refine_diff_density_min -0.413
_refine_diff_density_rms 0.092
_refine_ls_extinction_coef 0.084(5)
_refine_ls_extinction_expression Fc^*^=kFc[1+0.001xFc^2^\l^3^/sin(2\q)]^-1/4^
_refine_ls_extinction_method 'SHELXL-2014/7 (Sheldrick 2014'
_refine_ls_goodness_of_fit_ref 1.097
_refine_ls_hydrogen_treatment constr
_refine_ls_matrix_type full
_refine_ls_number_parameters 400
_refine_ls_number_reflns 6434
_refine_ls_number_restraints 0
_refine_ls_restrained_S_all 1.097
_refine_ls_R_factor_all 0.0676
_refine_ls_R_factor_gt 0.0556
_refine_ls_shift/su_max 0.000
_refine_ls_shift/su_mean 0.000
_refine_ls_structure_factor_coef Fsqd
_refine_ls_weighting_details 'w=1/[\s^2^(Fo^2^)+(0.0773P)^2^+0.7599P] where P=(Fo^2^+2Fc^2^)/3'
_refine_ls_weighting_scheme calc
_refine_ls_wR_factor_gt 0.1441
_refine_ls_wR_factor_ref 0.1534
_reflns_Friedel_coverage 0.000
_reflns_number_gt 5225
_reflns_number_total 6434
_reflns_threshold_expression 'I > 2\s(I)'
_cod_data_source_file ol6b00843_si_002.cif
_cod_data_source_block b150715a_0m_a
_cod_depositor_comments 'Adding full bibliography for 1543235--1543236.cif.'
_cod_database_code 1543236
_shelx_shelxl_version_number 2014/7
_shelx_space_group_comment
;
The symmetry employed for this shelxl refinement is uniquely defined
by the following loop, which should always be used as a source of
symmetry information in preference to the above space-group names.
They are only intended as comments.
;
_shelx_estimated_absorpt_t_min 0.966
_shelx_estimated_absorpt_t_max 0.993

loop_
_space_group_symop_operation_xyz
'x, y, z'
'-x, y+1/2, -z+1/2'
'-x, -y, -z'
'x, -y-1/2, z-1/2'

loop_
_atom_site_label
_atom_site_type_symbol
_atom_site_fract_x
_atom_site_fract_y
_atom_site_fract_z
_atom_site_U_iso_or_equiv
_atom_site_adp_type
_atom_site_occupancy
_atom_site_site_symmetry_order
_atom_site_calc_flag
_atom_site_refinement_flags_posn
_atom_site_refinement_flags_adp
F1 F -0.20058(14) 0.71539(7) 0.19035(8) 0.0775(4) Uani 1 1 d . .
F2 F 0.72882(15) 0.50044(7) 0.34305(8) 0.0792(4) Uani 1 1 d . .
N1 N 0.45038(15) 0.40289(7) 0.21130(8) 0.0457(3) Uani 1 1 d . .
H1 H 0.4943 0.3608 0.2143 0.055 Uiso 1 1 calc R U
N2 N 0.07002(17) 0.80990(8) 0.30822(10) 0.0546(4) Uani 1 1 d . .
H2A H 0.0219 0.8509 0.3021 0.065 Uiso 1 1 calc R U
C1 C 0.48993(16) 0.45892(8) 0.16396(8) 0.0375(3) Uani 1 1 d . .
C2 C 0.63674(17) 0.46183(9) 0.14990(9) 0.0429(4) Uani 1 1 d . .
H2 H 0.7076 0.4264 0.1711 0.051 Uiso 1 1 calc R U
C3 C 0.67775(18) 0.51665(9) 0.10488(9) 0.0456(4) Uani 1 1 d . .
H3 H 0.7761 0.5179 0.0957 0.055 Uiso 1 1 calc R U
C4 C 0.57441(18) 0.56985(9) 0.07322(9) 0.0455(4) Uani 1 1 d . .
H4 H 0.6027 0.6070 0.0430 0.055 Uiso 1 1 calc R U
C5 C 0.42805(17) 0.56733(8) 0.08692(9) 0.0401(3) Uani 1 1 d . .
H5 H 0.3583 0.6031 0.0655 0.048 Uiso 1 1 calc R U
C6 C 0.38337(15) 0.51257(8) 0.13183(8) 0.0341(3) Uani 1 1 d . .
C7 C 0.22120(15) 0.50279(7) 0.14331(8) 0.0346(3) Uani 1 1 d . .
C8 C 0.23153(15) 0.46978(8) 0.22202(8) 0.0357(3) Uani 1 1 d . .
C9 C 0.33821(17) 0.41780(8) 0.25293(9) 0.0395(3) Uani 1 1 d . .
C10 C 0.32848(19) 0.38799(10) 0.32463(10) 0.0492(4) Uani 1 1 d . .
H10 H 0.3939 0.3505 0.3461 0.059 Uiso 1 1 calc R U
C11 C 0.2205(2) 0.41475(11) 0.36336(10) 0.0535(4) Uani 1 1 d . .
H11 H 0.2122 0.3931 0.4100 0.064 Uiso 1 1 calc R U
C12 C 0.12409(19) 0.47260(10) 0.33541(10) 0.0488(4) Uani 1 1 d . .
H12 H 0.0566 0.4916 0.3638 0.059 Uiso 1 1 calc R U
C13 C 0.13231(16) 0.50109(8) 0.26316(9) 0.0386(3) Uani 1 1 d . .
C14 C 0.06078(16) 0.56367(8) 0.21697(9) 0.0385(3) Uani 1 1 d . .
C15 C -0.04602(17) 0.61353(9) 0.23244(10) 0.0467(4) Uani 1 1 d . .
H15 H -0.0831 0.6112 0.2778 0.056 Uiso 1 1 calc R U
C16 C -0.09424(18) 0.66642(9) 0.17752(11) 0.0517(4) Uani 1 1 d . .
C17 C -0.04314(19) 0.67193(9) 0.10971(11) 0.0522(4) Uani 1 1 d . .
H17 H -0.0794 0.7088 0.0743 0.063 Uiso 1 1 calc R U
C18 C 0.06336(17) 0.62181(9) 0.09452(10) 0.0443(4) Uani 1 1 d . .
H18 H 0.0980 0.6243 0.0485 0.053 Uiso 1 1 calc R U
C19 C 0.11742(15) 0.56808(8) 0.14854(9) 0.0372(3) Uani 1 1 d . .
C20 C 0.13909(18) 0.44968(9) 0.07990(9) 0.0435(4) Uani 1 1 d . .
H20A H 0.1986 0.4059 0.0804 0.065 Uiso 1 1 calc R U
H20B H 0.1269 0.4728 0.0302 0.065 Uiso 1 1 calc R U
H20C H 0.0409 0.4374 0.0898 0.065 Uiso 1 1 calc R U
C21 C 0.18121(18) 0.79329(8) 0.26631(10) 0.0439(4) Uani 1 1 d . .
C22 C 0.1835(2) 0.81744(9) 0.19138(10) 0.0514(4) Uani 1 1 d . .
H22 H 0.1135 0.8520 0.1672 0.062 Uiso 1 1 calc R U
C23 C 0.2912(2) 0.78916(10) 0.15382(10) 0.0514(4) Uani 1 1 d . .
H23 H 0.2950 0.8071 0.1050 0.062 Uiso 1 1 calc R U
C24 C 0.39411(19) 0.73521(9) 0.18563(9) 0.0458(4) Uani 1 1 d . .
H24 H 0.4618 0.7152 0.1579 0.055 Uiso 1 1 calc R U
C25 C 0.39238(16) 0.71207(8) 0.26049(9) 0.0388(3) Uani 1 1 d . .
C26 C 0.29416(17) 0.74553(8) 0.30074(9) 0.0384(3) Uani 1 1 d . .
C27 C 0.31235(17) 0.71843(8) 0.38230(9) 0.0395(3) Uani 1 1 d . .
C28 C 0.15198(18) 0.70700(9) 0.39609(9) 0.0441(4) Uani 1 1 d . .
C29 C 0.03932(19) 0.75690(9) 0.36110(10) 0.0488(4) Uani 1 1 d . .
C30 C -0.1061(2) 0.75293(11) 0.37718(12) 0.0587(5) Uani 1 1 d . .
H30 H -0.1802 0.7865 0.3549 0.070 Uiso 1 1 calc R U
C31 C -0.1403(2) 0.69938(12) 0.42599(13) 0.0651(6) Uani 1 1 d . .
H31 H -0.2372 0.6974 0.4370 0.078 Uiso 1 1 calc R U
C32 C -0.0324(2) 0.64887(12) 0.45846(12) 0.0643(5) Uani 1 1 d . .
H32 H -0.0568 0.6122 0.4904 0.077 Uiso 1 1 calc R U
C33 C 0.1132(2) 0.65274(10) 0.44346(10) 0.0523(4) Uani 1 1 d . .
H33 H 0.1858 0.6184 0.4655 0.063 Uiso 1 1 calc R U
C34 C 0.41910(17) 0.65397(8) 0.38069(9) 0.0409(3) Uani 1 1 d . .
C35 C 0.46975(16) 0.65304(8) 0.31029(9) 0.0391(3) Uani 1 1 d . .
C36 C 0.57442(18) 0.60114(9) 0.29650(10) 0.0463(4) Uani 1 1 d . .
H36 H 0.6077 0.6000 0.2500 0.056 Uiso 1 1 calc R U
C37 C 0.62622(19) 0.55184(9) 0.35444(11) 0.0533(4) Uani 1 1 d . .
C38 C 0.5832(2) 0.55254(10) 0.42492(12) 0.0570(5) Uani 1 1 d . .
H38 H 0.6229 0.5185 0.4629 0.068 Uiso 1 1 calc R U
C39 C 0.4796(2) 0.60489(10) 0.43844(10) 0.0507(4) Uani 1 1 d . .
H39 H 0.4511 0.6069 0.4861 0.061 Uiso 1 1 calc R U
C40 C 0.3931(2) 0.77665(10) 0.44007(10) 0.0517(4) Uani 1 1 d . .
H40A H 0.4888 0.7894 0.4274 0.078 Uiso 1 1 calc R U
H40B H 0.4104 0.7572 0.4916 0.078 Uiso 1 1 calc R U
H40C H 0.3303 0.8195 0.4370 0.078 Uiso 1 1 calc R U

loop_
_atom_site_aniso_label
_atom_site_aniso_U_11
_atom_site_aniso_U_22
_atom_site_aniso_U_33
_atom_site_aniso_U_23
_atom_site_aniso_U_13
_atom_site_aniso_U_12
F1 0.0693(7) 0.0615(7) 0.1002(10) -0.0110(6) 0.0138(6) 0.0292(6)
F2 0.0761(8) 0.0637(7) 0.0963(9) -0.0014(6) 0.0140(7) 0.0278(6)
N1 0.0497(7) 0.0376(7) 0.0530(8) 0.0108(6) 0.0182(6) 0.0123(6)
N2 0.0511(8) 0.0420(8) 0.0725(10) -0.0040(7) 0.0171(7) 0.0057(6)
C1 0.0407(7) 0.0356(7) 0.0369(7) -0.0015(6) 0.0097(6) 0.0021(6)
C2 0.0403(8) 0.0447(8) 0.0441(8) -0.0018(6) 0.0096(6) 0.0080(6)
C3 0.0387(8) 0.0545(9) 0.0459(8) -0.0067(7) 0.0138(6) -0.0034(7)
C4 0.0481(8) 0.0475(9) 0.0428(8) 0.0030(7) 0.0137(7) -0.0072(7)
C5 0.0430(8) 0.0388(8) 0.0379(7) 0.0028(6) 0.0073(6) -0.0001(6)
C6 0.0357(7) 0.0345(7) 0.0316(6) -0.0027(5) 0.0060(5) -0.0004(5)
C7 0.0350(7) 0.0329(7) 0.0350(7) 0.0007(5) 0.0048(5) -0.0004(5)
C8 0.0359(7) 0.0338(7) 0.0366(7) 0.0002(5) 0.0059(5) -0.0030(5)
C9 0.0410(7) 0.0351(7) 0.0424(8) 0.0027(6) 0.0086(6) -0.0007(6)
C10 0.0490(9) 0.0484(9) 0.0501(9) 0.0148(7) 0.0099(7) 0.0031(7)
C11 0.0573(10) 0.0621(11) 0.0430(9) 0.0130(8) 0.0147(7) -0.0028(8)
C12 0.0482(9) 0.0571(10) 0.0443(8) -0.0020(7) 0.0173(7) -0.0031(7)
C13 0.0349(7) 0.0400(8) 0.0407(8) -0.0034(6) 0.0074(6) -0.0046(6)
C14 0.0338(7) 0.0369(7) 0.0432(8) -0.0063(6) 0.0046(6) -0.0030(6)
C15 0.0393(8) 0.0458(9) 0.0543(9) -0.0130(7) 0.0083(7) -0.0004(6)
C16 0.0411(8) 0.0401(8) 0.0705(11) -0.0129(8) 0.0040(8) 0.0059(7)
C17 0.0461(9) 0.0367(8) 0.0676(11) 0.0030(7) -0.0026(8) 0.0033(7)
C18 0.0404(8) 0.0406(8) 0.0487(8) 0.0020(7) 0.0020(6) -0.0012(6)
C19 0.0323(7) 0.0343(7) 0.0425(8) -0.0027(6) 0.0020(6) -0.0021(5)
C20 0.0453(8) 0.0416(8) 0.0413(8) -0.0037(6) 0.0038(6) -0.0045(6)
C21 0.0429(8) 0.0347(7) 0.0531(9) -0.0068(6) 0.0072(7) -0.0050(6)
C22 0.0523(9) 0.0413(9) 0.0561(10) 0.0047(7) 0.0003(8) -0.0025(7)
C23 0.0601(10) 0.0499(9) 0.0420(8) 0.0038(7) 0.0053(7) -0.0090(8)
C24 0.0507(9) 0.0464(9) 0.0406(8) -0.0042(7) 0.0098(7) -0.0086(7)
C25 0.0390(7) 0.0367(7) 0.0400(7) -0.0061(6) 0.0065(6) -0.0083(6)
C26 0.0402(7) 0.0343(7) 0.0402(8) -0.0046(6) 0.0073(6) -0.0086(6)
C27 0.0424(8) 0.0379(8) 0.0392(8) -0.0033(6) 0.0109(6) -0.0064(6)
C28 0.0466(8) 0.0447(8) 0.0439(8) -0.0143(7) 0.0162(7) -0.0099(7)
C29 0.0471(9) 0.0437(9) 0.0578(10) -0.0176(7) 0.0164(7) -0.0059(7)
C30 0.0487(9) 0.0569(11) 0.0734(12) -0.0242(9) 0.0191(9) -0.0038(8)
C31 0.0523(10) 0.0775(13) 0.0735(13) -0.0263(11) 0.0315(9) -0.0150(10)
C32 0.0652(12) 0.0744(13) 0.0616(11) -0.0102(10) 0.0325(10) -0.0212(10)
C33 0.0559(10) 0.0571(10) 0.0482(9) -0.0064(8) 0.0207(8) -0.0117(8)
C34 0.0395(7) 0.0383(8) 0.0451(8) -0.0008(6) 0.0091(6) -0.0080(6)
C35 0.0387(7) 0.0364(7) 0.0415(8) -0.0051(6) 0.0066(6) -0.0080(6)
C36 0.0436(8) 0.0453(9) 0.0496(9) -0.0074(7) 0.0088(7) -0.0031(7)
C37 0.0455(9) 0.0426(9) 0.0697(11) -0.0039(8) 0.0072(8) 0.0027(7)
C38 0.0544(10) 0.0477(10) 0.0663(11) 0.0156(8) 0.0063(8) -0.0008(8)
C39 0.0510(9) 0.0508(9) 0.0509(9) 0.0090(7) 0.0124(7) -0.0051(7)
C40 0.0587(10) 0.0504(9) 0.0453(9) -0.0085(7) 0.0089(7) -0.0131(8)

loop_
_atom_type_symbol
_atom_type_description
_atom_type_scat_dispersion_real
_atom_type_scat_dispersion_imag
_atom_type_scat_source
C C 0.0033 0.0016 'International Tables Vol C Tables 4.2.6.8 and 6.1.1.4'
H H 0.0000 0.0000 'International Tables Vol C Tables 4.2.6.8 and 6.1.1.4'
N N 0.0061 0.0033 'International Tables Vol C Tables 4.2.6.8 and 6.1.1.4'
F F 0.0171 0.0103 'International Tables Vol C Tables 4.2.6.8 and 6.1.1.4'

loop_
_geom_angle_atom_site_label_1
_geom_angle_atom_site_label_2
_geom_angle_atom_site_label_3
_geom_angle
C9 N1 C1 117.99(12)
C9 N1 H1 121.0
C1 N1 H1 121.0
C21 N2 C29 117.50(14)
C21 N2 H2A 121.3
C29 N2 H2A 121.3
C2 C1 C6 119.50(14)
C2 C1 N1 119.76(13)
C6 C1 N1 120.73(13)
C3 C2 C1 120.49(14)
C3 C2 H2 119.8
C1 C2 H2 119.8
C2 C3 C4 120.61(14)
C2 C3 H3 119.7
C4 C3 H3 119.7
C3 C4 C5 119.26(14)
C3 C4 H4 120.4
C5 C4 H4 120.4
C4 C5 C6 121.40(14)
C4 C5 H5 119.3
C6 C5 H5 119.3
C5 C6 C1 118.74(13)
C5 C6 C7 123.98(13)
C1 C6 C7 117.06(12)
C8 C7 C6 107.02(11)
C8 C7 C19 100.33(11)
C6 C7 C19 121.93(12)
C8 C7 C20 110.37(12)
C6 C7 C20 107.63(12)
C19 C7 C20 109.09(11)
C9 C8 C13 123.10(14)
C9 C8 C7 123.27(13)
C13 C8 C7 113.41(13)
C8 C9 N1 116.42(13)
C8 C9 C10 117.31(14)
N1 C9 C10 126.18(14)
C11 C10 C9 119.42(15)
C11 C10 H10 120.3
C9 C10 H10 120.3
C10 C11 C12 122.70(15)
C10 C11 H11 118.6
C12 C11 H11 118.6
C11 C12 C13 117.51(15)
C11 C12 H12 121.2
C13 C12 H12 121.2
C8 C13 C12 119.21(14)
C8 C13 C14 106.49(13)
C12 C13 C14 134.22(14)
C15 C14 C19 121.19(15)
C15 C14 C13 129.73(15)
C19 C14 C13 109.08(12)
C16 C15 C14 116.82(16)
C16 C15 H15 121.6
C14 C15 H15 121.6
F1 C16 C17 118.01(16)
F1 C16 C15 118.29(17)
C17 C16 C15 123.69(15)
C16 C17 C18 119.20(16)
C16 C17 H17 120.4
C18 C17 H17 120.4
C19 C18 C17 119.40(16)
C19 C18 H18 120.3
C17 C18 H18 120.3
C18 C19 C14 119.68(14)
C18 C19 C7 129.99(14)
C14 C19 C7 109.90(12)
C7 C20 H20A 109.5
C7 C20 H20B 109.5
H20A C20 H20B 109.5
C7 C20 H20C 109.5
H20A C20 H20C 109.5
H20B C20 H20C 109.5
C26 C21 N2 116.43(15)
C26 C21 C22 117.60(15)
N2 C21 C22 125.86(16)
C23 C22 C21 119.02(16)
C23 C22 H22 120.5
C21 C22 H22 120.5
C22 C23 C24 122.99(16)
C22 C23 H23 118.5
C24 C23 H23 118.5
C23 C24 C25 117.61(16)
C23 C24 H24 121.2
C25 C24 H24 121.2
C26 C25 C24 119.19(15)
C26 C25 C35 106.75(13)
C24 C25 C35 133.96(15)
C21 C26 C25 122.72(14)
C21 C26 C27 123.80(14)
C25 C26 C27 113.16(13)
C26 C27 C34 100.44(12)
C26 C27 C28 106.23(13)
C34 C27 C28 121.11(13)
C26 C27 C40 110.52(12)
C34 C27 C40 109.42(13)
C28 C27 C40 108.58(12)
C33 C28 C29 118.72(15)
C33 C28 C27 123.90(16)
C29 C28 C27 117.31(14)
C30 C29 C28 119.71(17)
C30 C29 N2 119.32(17)
C28 C29 N2 120.95(14)
C31 C30 C29 120.22(19)
C31 C30 H30 119.9
C29 C30 H30 119.9
C32 C31 C30 120.48(17)
C32 C31 H31 119.8
C30 C31 H31 119.8
C31 C32 C33 119.79(19)
C31 C32 H32 120.1
C33 C32 H32 120.1
C28 C33 C32 121.02(19)
C28 C33 H33 119.5
C32 C33 H33 119.5
C39 C34 C35 119.62(15)
C39 C34 C27 129.85(15)
C35 C34 C27 110.18(13)
C36 C35 C34 121.02(15)
C36 C35 C25 130.30(14)
C34 C35 C25 108.68(13)
C37 C36 C35 117.01(16)
C37 C36 H36 121.5
C35 C36 H36 121.5
F2 C37 C36 118.62(17)
F2 C37 C38 117.73(17)
C36 C37 C38 123.63(16)
C37 C38 C39 118.98(16)
C37 C38 H38 120.5
C39 C38 H38 120.5
C34 C39 C38 119.65(17)
C34 C39 H39 120.2
C38 C39 H39 120.2
C27 C40 H40A 109.5
C27 C40 H40B 109.5
H40A C40 H40B 109.5
C27 C40 H40C 109.5
H40A C40 H40C 109.5
H40B C40 H40C 109.5

loop_
_geom_bond_atom_site_label_1
_geom_bond_atom_site_label_2
_geom_bond_distance
F1 C16 1.3608(19)
F2 C37 1.359(2)
N1 C9 1.391(2)
N1 C1 1.4122(19)
N1 H1 0.8600
N2 C21 1.393(2)
N2 C29 1.411(2)
N2 H2A 0.8600
C1 C2 1.392(2)
C1 C6 1.405(2)
C2 C3 1.375(2)
C2 H2 0.9300
C3 C4 1.379(2)
C3 H3 0.9300
C4 C5 1.385(2)
C4 H4 0.9300
C5 C6 1.386(2)
C5 H5 0.9300
C6 C7 1.5214(19)
C7 C8 1.5006(19)
C7 C19 1.5274(19)
C7 C20 1.5485(19)
C8 C9 1.379(2)
C8 C13 1.384(2)
C9 C10 1.398(2)
C10 C11 1.386(3)
C10 H10 0.9300
C11 C12 1.390(3)
C11 H11 0.9300
C12 C13 1.394(2)
C12 H12 0.9300
C13 C14 1.472(2)
C14 C15 1.389(2)
C14 C19 1.407(2)
C15 C16 1.374(3)
C15 H15 0.9300
C16 C17 1.372(3)
C17 C18 1.389(2)
C17 H17 0.9300
C18 C19 1.385(2)
C18 H18 0.9300
C20 H20A 0.9600
C20 H20B 0.9600
C20 H20C 0.9600
C21 C26 1.380(2)
C21 C22 1.399(2)
C22 C23 1.381(3)
C22 H22 0.9300
C23 C24 1.388(2)
C23 H23 0.9300
C24 C25 1.391(2)
C24 H24 0.9300
C25 C26 1.384(2)
C25 C35 1.472(2)
C26 C27 1.500(2)
C27 C34 1.522(2)
C27 C28 1.523(2)
C27 C40 1.546(2)
C28 C33 1.387(2)
C28 C29 1.406(2)
C29 C30 1.394(2)
C30 C31 1.380(3)
C30 H30 0.9300
C31 C32 1.375(3)
C31 H31 0.9300
C32 C33 1.388(2)
C32 H32 0.9300
C33 H33 0.9300
C34 C39 1.382(2)
C34 C35 1.410(2)
C35 C36 1.391(2)
C36 C37 1.370(3)
C36 H36 0.9300
C37 C38 1.378(3)
C38 C39 1.388(3)
C38 H38 0.9300
C39 H39 0.9300
C40 H40A 0.9600
C40 H40B 0.9600
C40 H40C 0.9600
